data_4022980
loop_
_publ_author_name
'Jonathan H. Chong'
'Mark J. MacLachlan'

_publ_section_title
;
 Synthesis and Structural Investigation of New Triptycene-Based
 Ligands: En Route to Shape-Persistent Dendrimers and Macrocycles
 with Large Free Volume
;
_journal_name_full 'Journal of Organic Chemistry'
_journal_page_first 8683
_journal_page_last 8690
_journal_paper_doi 10.1021/jo701297q
_journal_volume 72
_journal_year 2007
_chemical_formula_sum 'C29 H18.5 N7.5'
_chemical_formula_weight 472.01
_chemical_name_systematic
;
 ?
;
_space_group_IT_number 15
_symmetry_cell_setting monoclinic
_symmetry_space_group_name_Hall '-C 2yc'
_symmetry_space_group_name_H-M 'C 1 2/c 1'
_atom_sites_solution_hydrogens geom
_atom_sites_solution_primary direct
_atom_sites_solution_secondary difmap
_audit_creation_method SHELXL-97
_cell_angle_alpha 90.00
_cell_angle_beta 93.173(5)
_cell_angle_gamma 90.00
_cell_formula_units_Z 8
_cell_length_a 30.050(4)
_cell_length_b 8.5056(8)
_cell_length_c 17.790(3)
_cell_measurement_reflns_used 15671
_cell_measurement_temperature 173(2)
_cell_measurement_theta_max 22.182
_cell_measurement_theta_min 2.293
_cell_volume 4539.9(10)
_computing_structure_refinement 'SHELXL-97 (Sheldrick, 1997)'
_diffrn_ambient_temperature 293(2)
_diffrn_measured_fraction_theta_full 0.977
_diffrn_measured_fraction_theta_max 0.977
_diffrn_radiation_monochromator graphite
_diffrn_radiation_source 'fine-focus sealed tube'
_diffrn_radiation_type MoK\a
_diffrn_radiation_wavelength 0.71073
_diffrn_reflns_av_R_equivalents 0.0677
_diffrn_reflns_av_sigmaI/netI 0.0442
_diffrn_reflns_limit_h_max 34
_diffrn_reflns_limit_h_min -34
_diffrn_reflns_limit_k_max 9
_diffrn_reflns_limit_k_min -8
_diffrn_reflns_limit_l_max 19
_diffrn_reflns_limit_l_min -19
_diffrn_reflns_number 34041
_diffrn_reflns_theta_full 23.82
_diffrn_reflns_theta_max 23.82
_diffrn_reflns_theta_min 2.29
_exptl_absorpt_coefficient_mu 0.087
_exptl_absorpt_correction_T_max 0.996
_exptl_absorpt_correction_T_min 0.746
_exptl_absorpt_correction_type multi-scan
_exptl_crystal_colour colourless
_exptl_crystal_density_diffrn 1.381
_exptl_crystal_density_meas ?
_exptl_crystal_density_method .
_exptl_crystal_description needle
_exptl_crystal_F_000 1960
_exptl_crystal_size_max 0.30
_exptl_crystal_size_mid 0.10
_exptl_crystal_size_min 0.05
_refine_diff_density_max 0.302
_refine_diff_density_min -0.281
_refine_diff_density_rms 0.041
_refine_ls_extinction_method none
_refine_ls_goodness_of_fit_ref 1.028
_refine_ls_hydrogen_treatment mixed
_refine_ls_matrix_type full
_refine_ls_number_parameters 399
_refine_ls_number_reflns 3420
_refine_ls_number_restraints 0
_refine_ls_restrained_S_all 1.028
_refine_ls_R_factor_all 0.0764
_refine_ls_R_factor_gt 0.0397
_refine_ls_shift/su_max 0.000
_refine_ls_shift/su_mean 0.000
_refine_ls_structure_factor_coef Fsqd
_refine_ls_weighting_details 'calc w=1/[\s^2^(Fo^2^)+(0.0583P)^2^+1.2766P] where P=(Fo^2^+2Fc^2^)/3'
_refine_ls_weighting_scheme calc
_refine_ls_wR_factor_gt 0.0916
_refine_ls_wR_factor_ref 0.1071
_reflns_number_gt 2331
_reflns_number_total 3420
_reflns_threshold_expression >2sigma(I)
_cod_data_source_file jo701297q-File006.cif
_cod_data_source_block mm024
_cod_original_sg_symbol_H-M 'C 2/c'
_cod_original_formula_sum 'C29 H18.50 N7.50'
_cod_database_code 4022980

loop_
_symmetry_equiv_pos_as_xyz
'x, y, z'
'-x, y, -z+1/2'
'x+1/2, y+1/2, z'
'-x+1/2, y+1/2, -z+1/2'
'-x, -y, -z'
'x, -y, z-1/2'
'-x+1/2, -y+1/2, -z'
'x+1/2, -y+1/2, z-1/2'

loop_
_atom_site_label
_atom_site_type_symbol
_atom_site_fract_x
_atom_site_fract_y
_atom_site_fract_z
_atom_site_U_iso_or_equiv
_atom_site_adp_type
_atom_site_occupancy
_atom_site_symmetry_multiplicity
_atom_site_calc_flag
_atom_site_refinement_flags
N3 N 0.40845(6) 0.8555(2) 0.84769(11) 0.0306(5) Uani 1 1 d .
N4 N 0.38933(6) 1.0866(2) 0.73548(12) 0.0351(5) Uani 1 1 d .
N2 N 0.47307(6) 0.4382(2) 0.39426(11) 0.0323(5) Uani 1 1 d .
N5 N 0.22215(6) 0.2293(2) 0.62196(11) 0.0325(5) Uani 1 1 d .
N1 N 0.48527(6) 0.1905(2) 0.50104(12) 0.0333(5) Uani 1 1 d .
C11 C 0.39635(7) 0.8144(2) 0.77504(12) 0.0233(5) Uani 1 1 d .
N6 N 0.20311(6) 0.4607(2) 0.50892(11) 0.0339(5) Uani 1 1 d .
C12 C 0.38718(7) 0.9296(2) 0.71876(13) 0.0246(5) Uani 1 1 d .
C3 C 0.45594(7) 0.3101(2) 0.51143(13) 0.0255(5) Uani 1 1 d .
C7 C 0.40178(7) 0.4260(2) 0.58747(12) 0.0217(5) Uani 1 1 d .
C14 C 0.37463(7) 0.8831(2) 0.64439(14) 0.0256(6) Uani 1 1 d .
C15 C 0.38015(6) 0.6107(2) 0.68435(12) 0.0215(5) Uani 1 1 d .
C9 C 0.41084(8) 1.0075(3) 0.86169(15) 0.0358(6) Uani 1 1 d .
C19 C 0.25302(7) 0.3373(2) 0.60292(12) 0.0263(6) Uani 1 1 d .
C8 C 0.39360(7) 0.5438(2) 0.53165(12) 0.0229(5) Uani 1 1 d .
C5 C 0.43181(7) 0.3096(2) 0.57696(13) 0.0242(5) Uani 1 1 d .
C20 C 0.24371(7) 0.4522(2) 0.54650(12) 0.0254(6) Uani 1 1 d .
C10 C 0.40098(9) 1.1214(3) 0.80602(15) 0.0391(7) Uani 1 1 d .
C16 C 0.37102(7) 0.7266(2) 0.62717(12) 0.0227(5) Uani 1 1 d .
C13 C 0.39254(7) 0.6531(3) 0.75615(13) 0.0226(5) Uani 1 1 d .
C4 C 0.44935(7) 0.4316(2) 0.45769(13) 0.0254(6) Uani 1 1 d .
C22 C 0.27679(7) 0.5603(3) 0.52815(13) 0.0256(6) Uani 1 1 d .
C21 C 0.29518(7) 0.3313(2) 0.64012(13) 0.0246(5) Uani 1 1 d .
C24 C 0.31725(7) 0.5531(2) 0.56491(12) 0.0230(5) Uani 1 1 d .
C23 C 0.32641(7) 0.4371(2) 0.62166(12) 0.0218(5) Uani 1 1 d .
C2 C 0.50106(8) 0.3214(3) 0.38659(16) 0.0363(6) Uani 1 1 d .
C6 C 0.41718(7) 0.5482(3) 0.46880(13) 0.0257(6) Uani 1 1 d .
C30 C 0.5000 0.3107(5) 0.7500 0.0669(13) Uani 1 2 d S
H30A H 0.5172 0.3483 0.7934 0.100 Uiso 0.50 1 calc PR
H30B H 0.4699 0.3483 0.7515 0.100 Uiso 0.50 1 calc PR
H30C H 0.5128 0.3483 0.7051 0.100 Uiso 0.50 1 calc PR
C17 C 0.18371(8) 0.2393(3) 0.58369(15) 0.0355(6) Uani 1 1 d .
C18 C 0.17445(9) 0.3540(3) 0.52846(15) 0.0367(6) Uani 1 1 d .
C28 C 0.26207(11) 0.8751(5) 0.6865(2) 0.0585(9) Uani 1 1 d .
C29 C 0.5000 0.1361(7) 0.7500 0.0625(12) Uani 1 2 d S
C1 C 0.50662(8) 0.1977(3) 0.43885(15) 0.0374(6) Uani 1 1 d .
N8 N 0.17996(11) 0.8322(5) 0.65099(17) 0.1072(13) Uani 1 1 d .
N7 N 0.5000 0.0014(5) 0.7500 0.0877(14) Uani 1 2 d S
C27 C 0.21619(11) 0.8490(4) 0.66722(17) 0.0640(9) Uani 1 1 d .
C25 C 0.37348(7) 0.4443(2) 0.65481(13) 0.0222(5) Uani 1 1 d .
C26 C 0.35697(7) 0.6568(2) 0.55122(13) 0.0240(5) Uani 1 1 d .
H14 H 0.3694(6) 0.966(2) 0.6061(11) 0.020(5) Uiso 1 1 d .
H6 H 0.4122(7) 0.630(3) 0.4323(12) 0.028(6) Uiso 1 1 d .
H21 H 0.3011(6) 0.253(2) 0.6769(12) 0.020(5) Uiso 1 1 d .
H13 H 0.3980(6) 0.578(2) 0.7948(12) 0.021(6) Uiso 1 1 d .
H17 H 0.1611(8) 0.161(3) 0.5965(12) 0.036(6) Uiso 1 1 d .
H5 H 0.4379(7) 0.227(3) 0.6156(12) 0.029(6) Uiso 1 1 d .
H22 H 0.2704(7) 0.639(2) 0.4905(12) 0.025(6) Uiso 1 1 d .
H2 H 0.5179(8) 0.323(2) 0.3401(14) 0.038(7) Uiso 1 1 d .
H18 H 0.1443(8) 0.358(3) 0.5000(14) 0.043(7) Uiso 1 1 d .
H10 H 0.4029(7) 1.236(3) 0.8194(13) 0.045(7) Uiso 1 1 d .
H9 H 0.4195(7) 1.040(2) 0.9188(14) 0.038(6) Uiso 1 1 d .
H1 H 0.5289(8) 0.105(3) 0.4276(14) 0.050(7) Uiso 1 1 d .
H25 H 0.3787(6) 0.365(2) 0.6920(11) 0.009(5) Uiso 1 1 d .
H26 H 0.3504(6) 0.733(2) 0.5116(12) 0.021(5) Uiso 1 1 d .
H28C H 0.2663(10) 0.956(4) 0.724(2) 0.080(12) Uiso 1 1 d .
H28B H 0.2728(12) 0.781(5) 0.708(2) 0.105(14) Uiso 1 1 d .
H28A H 0.2780(12) 0.906(4) 0.644(2) 0.109(14) Uiso 1 1 d .

loop_
_atom_site_aniso_label
_atom_site_aniso_U_11
_atom_site_aniso_U_22
_atom_site_aniso_U_33
_atom_site_aniso_U_23
_atom_site_aniso_U_13
_atom_site_aniso_U_12
N3 0.0371(12) 0.0287(12) 0.0256(12) -0.0025(9) -0.0009(9) 0.0033(9)
N4 0.0498(13) 0.0215(11) 0.0334(14) -0.0015(9) -0.0032(11) 0.0039(9)
N2 0.0317(11) 0.0370(11) 0.0284(13) -0.0069(9) 0.0041(10) -0.0105(10)
N5 0.0280(12) 0.0359(11) 0.0340(13) -0.0062(9) 0.0056(10) -0.0056(9)
N1 0.0300(11) 0.0345(11) 0.0354(13) -0.0061(10) 0.0011(10) 0.0028(9)
C11 0.0243(12) 0.0257(12) 0.0200(14) -0.0020(10) 0.0015(10) 0.0012(9)
N6 0.0278(11) 0.0408(12) 0.0326(13) -0.0072(10) -0.0026(10) 0.0032(10)
C12 0.0273(13) 0.0208(12) 0.0258(15) -0.0003(10) 0.0023(11) 0.0018(9)
C3 0.0249(12) 0.0253(12) 0.0260(14) -0.0050(11) -0.0019(11) -0.0038(10)
C7 0.0249(12) 0.0169(11) 0.0228(14) -0.0015(10) -0.0037(10) -0.0053(9)
C14 0.0307(13) 0.0200(12) 0.0258(15) 0.0062(11) -0.0016(11) 0.0017(10)
C15 0.0198(12) 0.0203(11) 0.0245(15) 0.0028(10) 0.0018(10) 0.0006(9)
C9 0.0510(17) 0.0299(14) 0.0262(16) -0.0045(12) -0.0022(13) 0.0046(11)
C19 0.0266(13) 0.0275(13) 0.0253(14) -0.0083(11) 0.0043(11) -0.0007(10)
C8 0.0256(12) 0.0213(12) 0.0212(14) 0.0003(10) -0.0029(11) -0.0050(9)
C5 0.0281(13) 0.0202(12) 0.0238(15) -0.0007(11) -0.0043(11) -0.0031(10)
C20 0.0235(13) 0.0287(13) 0.0237(14) -0.0081(10) -0.0012(11) 0.0037(10)
C10 0.0565(17) 0.0249(14) 0.0352(18) -0.0063(13) -0.0029(13) 0.0031(12)
C16 0.0226(12) 0.0217(12) 0.0237(14) 0.0007(10) -0.0008(10) 0.0018(9)
C13 0.0241(13) 0.0219(12) 0.0217(15) 0.0045(11) 0.0005(11) 0.0012(9)
C4 0.0248(13) 0.0280(13) 0.0231(14) -0.0058(11) -0.0008(11) -0.0098(10)
C22 0.0305(14) 0.0257(12) 0.0202(14) -0.0019(11) -0.0008(11) 0.0058(11)
C21 0.0295(14) 0.0213(12) 0.0229(14) 0.0017(11) 0.0012(11) 0.0015(10)
C24 0.0278(13) 0.0207(11) 0.0204(13) -0.0033(10) 0.0000(11) 0.0038(9)
C23 0.0275(13) 0.0200(11) 0.0181(13) -0.0017(10) 0.0016(10) 0.0023(9)
C2 0.0302(15) 0.0444(16) 0.0348(17) -0.0085(13) 0.0066(13) -0.0098(12)
C6 0.0318(14) 0.0238(12) 0.0210(15) 0.0026(11) -0.0033(12) -0.0065(10)
C30 0.070(3) 0.077(3) 0.052(3) 0.000 -0.016(2) 0.000
C17 0.0260(15) 0.0418(15) 0.0392(17) -0.0106(13) 0.0058(13) -0.0045(12)
C18 0.0278(15) 0.0472(16) 0.0347(17) -0.0098(13) -0.0031(13) 0.0017(13)
C28 0.043(2) 0.079(3) 0.054(2) 0.009(2) 0.0041(17) 0.0034(18)
C29 0.046(3) 0.079(4) 0.063(3) 0.000 0.010(2) 0.000
C1 0.0311(15) 0.0417(16) 0.0399(18) -0.0065(14) 0.0056(13) -0.0009(12)
N8 0.067(2) 0.187(4) 0.066(2) 0.039(2) -0.0074(18) -0.047(2)
N7 0.066(3) 0.077(3) 0.124(4) 0.000 0.036(3) 0.000
C27 0.055(2) 0.104(3) 0.0337(19) 0.0163(17) 0.0043(16) -0.0186(19)
C25 0.0267(13) 0.0211(12) 0.0185(13) 0.0049(11) -0.0020(10) 0.0015(10)
C26 0.0267(13) 0.0213(12) 0.0234(14) 0.0053(11) -0.0046(11) -0.0001(10)

loop_
_atom_type_symbol
_atom_type_description
_atom_type_scat_dispersion_real
_atom_type_scat_dispersion_imag
_atom_type_scat_source
C C 0.0033 0.0016 'International Tables Vol C Tables 4.2.6.8 and 6.1.1.4'
H H 0.0000 0.0000 'International Tables Vol C Tables 4.2.6.8 and 6.1.1.4'
N N 0.0061 0.0033 'International Tables Vol C Tables 4.2.6.8 and 6.1.1.4'

loop_
_geom_angle_atom_site_label_1
_geom_angle_atom_site_label_2
_geom_angle_atom_site_label_3
_geom_angle
C9 N3 C11 116.0(2)
C10 N4 C12 115.7(2)
C2 N2 C4 114.8(2)
C17 N5 C19 114.8(2)
C1 N1 C3 115.4(2)
N3 C11 C13 119.1(2)
N3 C11 C12 121.42(19)
C13 C11 C12 119.5(2)
C18 N6 C20 114.7(2)
N4 C12 C14 118.9(2)
N4 C12 C11 121.1(2)
C14 C12 C11 119.97(19)
N1 C3 C5 118.5(2)
N1 C3 C4 121.4(2)
C5 C3 C4 120.2(2)
C5 C7 C8 120.5(2)
C5 C7 C25 126.1(2)
C8 C7 C25 113.36(18)
C16 C14 C12 119.7(2)
C13 C15 C16 121.11(19)
C13 C15 C25 126.61(19)
C16 C15 C25 112.27(19)
N3 C9 C10 122.4(2)
N5 C19 C21 118.0(2)
N5 C19 C20 122.1(2)
C21 C19 C20 119.9(2)
C6 C8 C7 121.1(2)
C6 C8 C26 126.2(2)
C7 C8 C26 112.69(19)
C7 C5 C3 119.3(2)
N6 C20 C22 118.5(2)
N6 C20 C19 121.4(2)
C22 C20 C19 120.1(2)
N4 C10 C9 123.4(2)
C14 C16 C15 120.0(2)
C14 C16 C26 126.5(2)
C15 C16 C26 113.40(18)
C15 C13 C11 119.6(2)
N2 C4 C6 118.7(2)
N2 C4 C3 121.8(2)
C6 C4 C3 119.5(2)
C24 C22 C20 119.2(2)
C23 C21 C19 118.9(2)
C22 C24 C23 120.5(2)
C22 C24 C26 126.3(2)
C23 C24 C26 113.16(18)
C21 C23 C24 121.5(2)
C21 C23 C25 125.6(2)
C24 C23 C25 112.92(18)
N2 C2 C1 123.3(2)
C8 C6 C4 119.4(2)
N5 C17 C18 123.0(2)
N6 C18 C17 124.0(2)
N7 C29 C30 180.000(3)
N1 C1 C2 123.2(2)
N8 C27 C28 178.1(4)
C23 C25 C7 104.04(18)
C23 C25 C15 106.10(16)
C7 C25 C15 107.49(16)
C16 C26 C24 105.55(18)
C16 C26 C8 106.45(17)
C24 C26 C8 104.85(16)

loop_
_geom_bond_atom_site_label_1
_geom_bond_atom_site_label_2
_geom_bond_distance
N3 C9 1.317(3)
N3 C11 1.369(3)
N4 C10 1.318(3)
N4 C12 1.369(3)
N2 C2 1.314(3)
N2 C4 1.369(3)
N5 C17 1.311(3)
N5 C19 1.362(3)
N1 C1 1.311(3)
N1 C3 1.365(3)
C11 C13 1.415(3)
C11 C12 1.417(3)
N6 C18 1.311(3)
N6 C20 1.360(3)
C12 C14 1.412(3)
C3 C5 1.407(3)
C3 C4 1.414(3)
C7 C5 1.359(3)
C7 C8 1.423(3)
C7 C25 1.515(3)
C14 C16 1.369(3)
C15 C13 1.359(3)
C15 C16 1.432(3)
C15 C25 1.519(3)
C9 C10 1.405(3)
C19 C21 1.397(3)
C19 C20 1.418(3)
C8 C6 1.357(3)
C8 C26 1.516(3)
C20 C22 1.406(3)
C16 C26 1.514(3)
C4 C6 1.407(3)
C22 C24 1.350(3)
C21 C23 1.353(3)
C24 C23 1.428(3)
C24 C26 1.515(3)
C23 C25 1.503(3)
C2 C1 1.408(3)
C30 C29 1.485(7)
C17 C18 1.401(4)
C28 C27 1.419(5)
C29 N7 1.145(5)
N8 C27 1.120(4)

loop_
_geom_torsion_atom_site_label_1
_geom_torsion_atom_site_label_2
_geom_torsion_atom_site_label_3
_geom_torsion_atom_site_label_4
_geom_torsion
C9 N3 C11 C13 -179.2(2)
C9 N3 C11 C12 0.2(3)
C10 N4 C12 C14 179.6(2)
C10 N4 C12 C11 1.0(3)
N3 C11 C12 N4 -1.2(3)
C13 C11 C12 N4 178.19(19)
N3 C11 C12 C14 -179.8(2)
C13 C11 C12 C14 -0.4(3)
C1 N1 C3 C5 179.9(2)
C1 N1 C3 C4 0.4(3)
N4 C12 C14 C16 -178.1(2)
C11 C12 C14 C16 0.5(3)
C11 N3 C9 C10 0.9(3)
C17 N5 C19 C21 -178.5(2)
C17 N5 C19 C20 0.6(3)
C5 C7 C8 C6 -3.7(3)
C25 C7 C8 C6 177.67(19)
C5 C7 C8 C26 176.27(18)
C25 C7 C8 C26 -2.4(2)
C8 C7 C5 C3 2.3(3)
C25 C7 C5 C3 -179.29(19)
N1 C3 C5 C7 -178.62(19)
C4 C3 C5 C7 0.8(3)
C18 N6 C20 C22 178.8(2)
C18 N6 C20 C19 -1.0(3)
N5 C19 C20 N6 0.5(3)
C21 C19 C20 N6 179.6(2)
N5 C19 C20 C22 -179.30(19)
C21 C19 C20 C22 -0.2(3)
C12 N4 C10 C9 0.1(4)
N3 C9 C10 N4 -1.2(4)
C12 C14 C16 C15 -0.3(3)
C12 C14 C16 C26 178.4(2)
C13 C15 C16 C14 -0.1(3)
C25 C15 C16 C14 178.89(19)
C13 C15 C16 C26 -179.01(19)
C25 C15 C16 C26 0.0(2)
C16 C15 C13 C11 0.3(3)
C25 C15 C13 C11 -178.58(19)
N3 C11 C13 C15 179.40(19)
C12 C11 C13 C15 0.0(3)
C2 N2 C4 C6 -177.2(2)
C2 N2 C4 C3 1.9(3)
N1 C3 C4 N2 -2.3(3)
C5 C3 C4 N2 178.24(19)
N1 C3 C4 C6 176.8(2)
C5 C3 C4 C6 -2.6(3)
N6 C20 C22 C24 -179.9(2)
C19 C20 C22 C24 -0.1(3)
N5 C19 C21 C23 179.60(19)
C20 C19 C21 C23 0.5(3)
C20 C22 C24 C23 0.1(3)
C20 C22 C24 C26 178.38(19)
C19 C21 C23 C24 -0.5(3)
C19 C21 C23 C25 -178.5(2)
C22 C24 C23 C21 0.2(3)
C26 C24 C23 C21 -178.32(19)
C22 C24 C23 C25 178.44(19)
C26 C24 C23 C25 -0.1(2)
C4 N2 C2 C1 0.2(3)
C7 C8 C6 C4 1.9(3)
C26 C8 C6 C4 -178.10(19)
N2 C4 C6 C8 -179.59(19)
C3 C4 C6 C8 1.2(3)
C19 N5 C17 C18 -1.3(3)
C20 N6 C18 C17 0.4(3)
N5 C17 C18 N6 0.9(4)
C3 N1 C1 C2 1.6(3)
N2 C2 C1 N1 -2.1(4)
C21 C23 C25 C7 121.2(2)
C24 C23 C25 C7 -56.9(2)
C21 C23 C25 C15 -125.5(2)
C24 C23 C25 C15 56.3(2)
C5 C7 C25 C23 -119.9(2)
C8 C7 C25 C23 58.6(2)
C5 C7 C25 C15 127.9(2)
C8 C7 C25 C15 -53.6(2)
C13 C15 C25 C23 122.7(2)
C16 C15 C25 C23 -56.2(2)
C13 C15 C25 C7 -126.4(2)
C16 C15 C25 C7 54.6(2)
C14 C16 C26 C24 -123.2(2)
C15 C16 C26 C24 55.6(2)
C14 C16 C26 C8 125.7(2)
C15 C16 C26 C8 -55.5(2)
C22 C24 C26 C16 125.9(2)
C23 C24 C26 C16 -55.7(2)
C22 C24 C26 C8 -121.9(2)
C23 C24 C26 C8 56.5(2)
C6 C8 C26 C16 -123.3(2)
C7 C8 C26 C16 56.8(2)
C6 C8 C26 C24 125.2(2)
C7 C8 C26 C24 -54.8(2)
